data_2223677
loop_
_publ_author_name
'Wang, Guang-Zhou'
'Fang, Bo'
'Zhou, Cheng-He'

_publ_section_title (<i>Z</i>)-3-(9-Anthryl)-2-(4-nitro-1<i>H</i>-imidazol-1-yl)-1-<i>p</i>-tolylprop-2-en-1-one
_journal_coeditor_code CI2921
_journal_issue 11
_journal_name_full 'Acta Crystallographica Section E'
_journal_page_first o2619
_journal_paper_doi 10.1107/S1600536809039221
_journal_volume 65
_journal_year 2009
_chemical_formula_iupac 'C27 H19 N3 O3'
_chemical_formula_moiety 'C27 H19 N3 O3'
_chemical_formula_sum 'C27 H19 N3 O3'
_chemical_formula_weight 433.45
_chemical_name_systematic
;
(<i>Z</i>)-3-(9-Anthryl)-2-(4-nitro-1<i>H</i>-imidazol-1-yl)-1-<i>p</i>-
tolylprop-2-en-1-one
;
_space_group_IT_number 2
_symmetry_cell_setting triclinic
_symmetry_space_group_name_Hall '-P 1'
_symmetry_space_group_name_H-M 'P -1'
_atom_sites_solution_hydrogens geom
_atom_sites_solution_primary direct
_atom_sites_solution_secondary difmap
_audit_creation_method SHELXL-97
_cell_angle_alpha 75.454(2)
_cell_angle_beta 85.763(2)
_cell_angle_gamma 71.059(2)
_cell_formula_units_Z 2
_cell_length_a 7.9335(9)
_cell_length_b 11.2626(13)
_cell_length_c 13.0291(15)
_cell_measurement_reflns_used 5053
_cell_measurement_temperature 298(2)
_cell_measurement_theta_max 28.10
_cell_measurement_theta_min 2.23
_cell_volume 1065.8(2)
_computing_cell_refinement 'SAINT-Plus (Bruker, 2001)'
_computing_data_collection 'SMART (Bruker, 2001)'
_computing_data_reduction 'SAINT-Plus (Bruker, 2001)'
_computing_molecular_graphics 'SHELXTL (Sheldrick, 2008)'
_computing_publication_material 'SHELXTL (Sheldrick, 2008)'
_computing_structure_refinement 'SHELXL97 (Sheldrick, 2008)'
_computing_structure_solution 'SHELXS97 (Sheldrick, 2008)'
_diffrn_ambient_temperature 298(2)
_diffrn_measured_fraction_theta_full 0.993
_diffrn_measured_fraction_theta_max 0.993
_diffrn_measurement_device_type 'Bruker SMART CCD area-detector'
_diffrn_measurement_method '\f and \w'
_diffrn_radiation_monochromator graphite
_diffrn_radiation_source 'fine-focus sealed tube'
_diffrn_radiation_type MoK\a
_diffrn_radiation_wavelength 0.71073
_diffrn_reflns_av_R_equivalents 0.0301
_diffrn_reflns_av_sigmaI/netI 0.0273
_diffrn_reflns_limit_h_max 10
_diffrn_reflns_limit_h_min -10
_diffrn_reflns_limit_k_max 14
_diffrn_reflns_limit_k_min -14
_diffrn_reflns_limit_l_max 16
_diffrn_reflns_limit_l_min -16
_diffrn_reflns_number 12116
_diffrn_reflns_theta_full 27.00
_diffrn_reflns_theta_max 27.00
_diffrn_reflns_theta_min 2.23
_diffrn_standards_number 0
_exptl_absorpt_coefficient_mu 0.090
_exptl_absorpt_correction_T_max 0.9911
_exptl_absorpt_correction_T_min 0.9684
_exptl_absorpt_correction_type multi-scan
_exptl_absorpt_process_details '(SADABS; Sheldrick, 1997)'
_exptl_crystal_colour yellow
_exptl_crystal_density_diffrn 1.351
_exptl_crystal_density_method 'not measured'
_exptl_crystal_description Plate
_exptl_crystal_F_000 452
_exptl_crystal_size_max 0.36
_exptl_crystal_size_mid 0.23
_exptl_crystal_size_min 0.10
_refine_diff_density_max 0.183
_refine_diff_density_min -0.231
_refine_ls_extinction_method none
_refine_ls_goodness_of_fit_ref 1.051
_refine_ls_hydrogen_treatment constr
_refine_ls_matrix_type full
_refine_ls_number_parameters 299
_refine_ls_number_reflns 4621
_refine_ls_number_restraints 0
_refine_ls_restrained_S_all 1.051
_refine_ls_R_factor_all 0.0536
_refine_ls_R_factor_gt 0.0435
_refine_ls_shift/su_max 0.012
_refine_ls_shift/su_mean 0.001
_refine_ls_structure_factor_coef Fsqd
_refine_ls_weighting_details 'calc w=1/[\s^2^(Fo^2^)+(0.0696P)^2^+0.061P] where P=(Fo^2^+2Fc^2^)/3'
_refine_ls_weighting_scheme calc
_refine_ls_wR_factor_gt 0.1203
_refine_ls_wR_factor_ref 0.1268
_reflns_number_gt 3646
_reflns_number_total 4621
_reflns_threshold_expression I>2\s(I)
_cod_data_source_file ci2921.cif
_cod_data_source_block I
_cod_depositor_comments
;
The following automatic conversions were performed:
'_symmetry_cell_setting' value 'Triclinic' changed to 'triclinic'
according to '/home/saulius/struct/CIF-dictionaries/cif_core.dic'
dictionary named 'cif_core.dic' version 2.4.1 from 2010-06-29.

Automatic conversion script
Id: cif_fix_enum 1527 2010-12-29 10:47:43Z saulius 

The following automatic conversions were performed:

'_symmetry_cell_setting' value 'Triclinic' changed to 'triclinic'
according to /home/saulius/struct/CIF-dictionaries/cif_core.dic
dictionary named 'cif_core.dic' version 2.4.1 from 2010-06-29.

Automatic conversion script
Id: cif_fix_values 1715 2011-07-08 13:25:40Z adriana 
;
_cod_database_code 2223677
_cod_database_fobs_code 2223677

loop_
_symmetry_equiv_pos_as_xyz
'x, y, z'
'-x, -y, -z'

loop_
_atom_site_type_symbol
_atom_site_label
_atom_site_fract_x
_atom_site_fract_y
_atom_site_fract_z
_atom_site_U_iso_or_equiv
_atom_site_adp_type
_atom_site_calc_flag
_atom_site_refinement_flags
_atom_site_occupancy
_atom_site_disorder_assembly
_atom_site_disorder_group
C C1 0.8022(2) 0.80103(14) 0.10371(11) 0.0625(4) Uani d . 1 . .
C C2 0.9235(2) 0.68461(16) 0.09495(12) 0.0655(4) Uani d . 1 . .
H H2 1.0443 0.6760 0.0895 0.079 Uiso calc R 1 . .
C C3 0.86855(18) 0.58070(13) 0.09409(10) 0.0542(3) Uani d . 1 . .
H H3 0.9521 0.5032 0.0871 0.065 Uiso calc R 1 . .
C C4 0.68960(16) 0.59098(11) 0.10360(9) 0.0443(3) Uani d . 1 . .
C C5 0.56700(18) 0.70796(12) 0.11149(10) 0.0525(3) Uani d . 1 . .
H H5 0.4464 0.7164 0.1176 0.063 Uiso calc R 1 . .
C C6 0.6231(2) 0.81227(13) 0.11031(11) 0.0604(4) Uani d . 1 . .
H H6 0.5394 0.8911 0.1140 0.073 Uiso calc R 1 . .
C C7 0.8646(3) 0.91345(19) 0.10604(18) 0.1030(7) Uani d . 1 . .
H H7A 0.9884 0.8938 0.0878 0.155 Uiso calc R 1 . .
H H7B 0.8486 0.9288 0.1759 0.155 Uiso calc R 1 . .
H H7C 0.7964 0.9893 0.0559 0.155 Uiso calc R 1 . .
C C8 0.63944(15) 0.47439(11) 0.10306(9) 0.0429(3) Uani d . 1 . .
C C9 0.53578(15) 0.42485(10) 0.19465(9) 0.0401(3) Uani d . 1 . .
C C10 0.51789(15) 0.46279(11) 0.28466(9) 0.0424(3) Uani d . 1 . .
H H10 0.5567 0.5329 0.2825 0.051 Uiso calc R 1 . .
C C11 0.55904(19) 0.21206(12) 0.15682(10) 0.0547(3) Uani d . 1 . .
H H11 0.6800 0.1879 0.1413 0.066 Uiso calc R 1 . .
C C12 0.29544(19) 0.21363(13) 0.18201(9) 0.0522(3) Uani d . 1 . .
C C13 0.29627(17) 0.32641(12) 0.20011(9) 0.0479(3) Uani d . 1 . .
H H13 0.2010 0.3902 0.2198 0.057 Uiso calc R 1 . .
C C14 0.44576(16) 0.41062(12) 0.38765(9) 0.0442(3) Uani d . 1 . .
C C15 0.31154(16) 0.49758(13) 0.43426(9) 0.0497(3) Uani d . 1 . .
C C16 0.23060(19) 0.62857(14) 0.38169(12) 0.0604(4) Uani d . 1 . .
H H16 0.2649 0.6593 0.3130 0.072 Uiso calc R 1 . .
C C17 0.1035(2) 0.71059(18) 0.42967(15) 0.0772(5) Uani d . 1 . .
H H17 0.0528 0.7965 0.3936 0.093 Uiso calc R 1 . .
C C18 0.0482(2) 0.6666(2) 0.53315(16) 0.0844(6) Uani d . 1 . .
H H18 -0.0377 0.7238 0.5655 0.101 Uiso calc R 1 . .
C C19 0.1187(2) 0.5429(2) 0.58552(13) 0.0770(5) Uani d . 1 . .
H H19 0.0799 0.5152 0.6538 0.092 Uiso calc R 1 . .
C C20 0.25212(18) 0.45250(17) 0.53893(10) 0.0587(4) Uani d . 1 . .
C C21 0.3253(2) 0.32471(18) 0.59118(10) 0.0668(4) Uani d . 1 . .
H H21 0.2843 0.2958 0.6585 0.080 Uiso calc R 1 . .
C C22 0.4581(2) 0.23721(15) 0.54715(10) 0.0609(4) Uani d . 1 . .
C C23 0.5358(3) 0.10705(19) 0.60296(13) 0.0849(5) Uani d . 1 . .
H H23 0.4934 0.0776 0.6698 0.102 Uiso calc R 1 . .
C C24 0.6697(3) 0.02531(18) 0.56107(15) 0.0961(6) Uani d . 1 . .
H H24 0.7168 -0.0604 0.5983 0.115 Uiso calc R 1 . .
C C25 0.7395(3) 0.06850(16) 0.46106(13) 0.0800(5) Uani d . 1 . .
H H25 0.8346 0.0116 0.4339 0.096 Uiso calc R 1 . .
C C26 0.6691(2) 0.19203(13) 0.40416(11) 0.0588(4) Uani d . 1 . .
H H26 0.7175 0.2190 0.3386 0.071 Uiso calc R 1 . .
C C27 0.52314(18) 0.28088(13) 0.44281(9) 0.0495(3) Uani d . 1 . .
N N1 0.46726(13) 0.32578(9) 0.18306(7) 0.0428(2) Uani d . 1 . .
N N2 0.45809(17) 0.14128(11) 0.15594(9) 0.0602(3) Uani d . 1 . .
N N4 0.1423(2) 0.17060(15) 0.18753(10) 0.0718(4) Uani d . 1 . .
O O1 0.69016(12) 0.41643(9) 0.03388(7) 0.0576(3) Uani d . 1 . .
O O2 0.1606(2) 0.06711(14) 0.16772(11) 0.1051(5) Uani d . 1 . .
O O3 0.00028(18) 0.24220(15) 0.21342(12) 0.0975(4) Uani d . 1 . .

loop_
_atom_site_aniso_label
_atom_site_aniso_U_11
_atom_site_aniso_U_22
_atom_site_aniso_U_33
_atom_site_aniso_U_12
_atom_site_aniso_U_13
_atom_site_aniso_U_23
C1 0.0851(10) 0.0617(9) 0.0534(8) -0.0413(8) 0.0181(7) -0.0175(7)
C2 0.0631(9) 0.0805(10) 0.0669(9) -0.0393(8) 0.0181(7) -0.0256(8)
C3 0.0561(8) 0.0585(8) 0.0523(7) -0.0224(6) 0.0110(6) -0.0185(6)
C4 0.0526(7) 0.0487(7) 0.0330(6) -0.0207(5) 0.0039(5) -0.0070(5)
C5 0.0549(7) 0.0518(7) 0.0487(7) -0.0175(6) 0.0043(6) -0.0088(6)
C6 0.0793(10) 0.0476(7) 0.0520(8) -0.0192(7) 0.0090(7) -0.0113(6)
C7 0.1274(17) 0.0883(13) 0.1247(16) -0.0694(13) 0.0351(14) -0.0441(12)
C8 0.0430(6) 0.0459(6) 0.0378(6) -0.0122(5) -0.0015(5) -0.0083(5)
C9 0.0436(6) 0.0390(6) 0.0385(6) -0.0150(5) -0.0023(5) -0.0078(5)
C10 0.0473(6) 0.0432(6) 0.0399(6) -0.0189(5) -0.0012(5) -0.0094(5)
C11 0.0663(8) 0.0466(7) 0.0539(7) -0.0195(6) 0.0048(6) -0.0160(6)
C12 0.0684(9) 0.0562(8) 0.0393(6) -0.0335(7) -0.0051(6) -0.0049(5)
C13 0.0509(7) 0.0533(7) 0.0419(6) -0.0211(6) -0.0030(5) -0.0089(5)
C14 0.0501(7) 0.0566(7) 0.0347(6) -0.0276(6) -0.0006(5) -0.0122(5)
C15 0.0491(7) 0.0693(9) 0.0428(6) -0.0290(6) 0.0004(5) -0.0216(6)
C16 0.0582(8) 0.0705(9) 0.0604(8) -0.0221(7) 0.0010(6) -0.0276(7)
C17 0.0632(9) 0.0857(11) 0.0916(12) -0.0160(8) -0.0031(8) -0.0463(10)
C18 0.0562(9) 0.1257(17) 0.0902(13) -0.0252(10) 0.0098(9) -0.0667(13)
C19 0.0564(9) 0.1382(17) 0.0592(9) -0.0450(10) 0.0129(7) -0.0491(11)
C20 0.0508(7) 0.0984(11) 0.0442(7) -0.0399(7) 0.0042(6) -0.0274(7)
C21 0.0708(9) 0.1096(13) 0.0367(7) -0.0552(9) 0.0048(6) -0.0134(8)
C22 0.0771(10) 0.0761(9) 0.0401(7) -0.0446(8) -0.0072(6) -0.0034(6)
C23 0.1265(16) 0.0850(12) 0.0485(8) -0.0569(12) -0.0116(9) 0.0089(8)
C24 0.151(2) 0.0634(10) 0.0639(11) -0.0333(12) -0.0260(12) 0.0091(9)
C25 0.1040(13) 0.0594(9) 0.0676(10) -0.0148(9) -0.0201(9) -0.0081(8)
C26 0.0715(9) 0.0565(8) 0.0480(7) -0.0221(7) -0.0097(6) -0.0065(6)
C27 0.0603(8) 0.0576(8) 0.0378(6) -0.0308(6) -0.0062(5) -0.0065(5)
N1 0.0501(6) 0.0427(5) 0.0385(5) -0.0179(4) -0.0008(4) -0.0105(4)
N2 0.0837(9) 0.0513(6) 0.0546(7) -0.0321(6) 0.0017(6) -0.0150(5)
N4 0.0921(10) 0.0831(9) 0.0569(7) -0.0572(9) -0.0091(7) -0.0046(7)
O1 0.0656(6) 0.0654(6) 0.0495(5) -0.0253(5) 0.0130(4) -0.0253(5)
O2 0.1427(12) 0.1039(10) 0.1091(10) -0.0885(10) -0.0031(9) -0.0309(8)
O3 0.0747(8) 0.1167(11) 0.1149(11) -0.0555(8) 0.0020(7) -0.0195(8)

loop_
_atom_type_symbol
_atom_type_description
_atom_type_scat_dispersion_real
_atom_type_scat_dispersion_imag
_atom_type_scat_source
C C 0.0033 0.0016 'International Tables Vol C Tables 4.2.6.8 and 6.1.1.4'
H H 0.0000 0.0000 'International Tables Vol C Tables 4.2.6.8 and 6.1.1.4'
N N 0.0061 0.0033 'International Tables Vol C Tables 4.2.6.8 and 6.1.1.4'
O O 0.0106 0.0060 'International Tables Vol C Tables 4.2.6.8 and 6.1.1.4'

loop_
_geom_angle_atom_site_label_1
_geom_angle_atom_site_label_2
_geom_angle_atom_site_label_3
_geom_angle_site_symmetry_1
_geom_angle_site_symmetry_3
_geom_angle
_geom_angle_publ_flag
C2 C1 C6 . . 118.62(13) ?
C2 C1 C7 . . 120.37(15) ?
C6 C1 C7 . . 121.01(15) ?
C1 C2 C3 . . 120.94(14) ?
C1 C2 H2 . . 119.5 ?
C3 C2 H2 . . 119.5 ?
C2 C3 C4 . . 120.40(13) ?
C2 C3 H3 . . 119.8 ?
C4 C3 H3 . . 119.8 ?
C5 C4 C3 . . 118.92(12) ?
C5 C4 C8 . . 123.45(11) ?
C3 C4 C8 . . 117.62(11) ?
C6 C5 C4 . . 120.24(13) ?
C6 C5 H5 . . 119.9 ?
C4 C5 H5 . . 119.9 ?
C5 C6 C1 . . 120.85(13) ?
C5 C6 H6 . . 119.6 ?
C1 C6 H6 . . 119.6 ?
C1 C7 H7A . . 109.5 ?
C1 C7 H7B . . 109.5 ?
H7A C7 H7B . . 109.5 ?
C1 C7 H7C . . 109.5 ?
H7A C7 H7C . . 109.5 ?
H7B C7 H7C . . 109.5 ?
O1 C8 C4 . . 121.31(10) ?
O1 C8 C9 . . 120.52(11) ?
C4 C8 C9 . . 118.02(10) ?
C10 C9 N1 . . 121.36(10) ?
C10 C9 C8 . . 122.61(10) ?
N1 C9 C8 . . 115.87(9) ?
C9 C10 C14 . . 129.89(10) ?
C9 C10 H10 . . 115.1 ?
C14 C10 H10 . . 115.1 ?
N2 C11 N1 . . 112.40(13) ?
N2 C11 H11 . . 123.8 ?
N1 C11 H11 . . 123.8 ?
C13 C12 N2 . . 112.85(11) ?
C13 C12 N4 . . 125.76(14) ?
N2 C12 N4 . . 121.39(13) ?
C12 C13 N1 . . 104.50(11) ?
C12 C13 H13 . . 127.7 ?
N1 C13 H13 . . 127.7 ?
C27 C14 C15 . . 121.01(11) ?
C27 C14 C10 . . 120.56(11) ?
C15 C14 C10 . . 118.04(11) ?
C14 C15 C16 . . 122.80(11) ?
C14 C15 C20 . . 119.28(13) ?
C16 C15 C20 . . 117.91(12) ?
C17 C16 C15 . . 121.32(15) ?
C17 C16 H16 . . 119.3 ?
C15 C16 H16 . . 119.3 ?
C16 C17 C18 . . 120.57(18) ?
C16 C17 H17 . . 119.7 ?
C18 C17 H17 . . 119.7 ?
C19 C18 C17 . . 120.34(16) ?
C19 C18 H18 . . 119.8 ?
C17 C18 H18 . . 119.8 ?
C18 C19 C20 . . 121.48(16) ?
C18 C19 H19 . . 119.3 ?
C20 C19 H19 . . 119.3 ?
C21 C20 C19 . . 122.36(14) ?
C21 C20 C15 . . 119.29(13) ?
C19 C20 C15 . . 118.35(15) ?
C20 C21 C22 . . 122.53(12) ?
C20 C21 H21 . . 118.7 ?
C22 C21 H21 . . 118.7 ?
C21 C22 C23 . . 121.93(14) ?
C21 C22 C27 . . 119.26(13) ?
C23 C22 C27 . . 118.78(16) ?
C24 C23 C22 . . 121.12(16) ?
C24 C23 H23 . . 119.4 ?
C22 C23 H23 . . 119.4 ?
C23 C24 C25 . . 120.55(16) ?
C23 C24 H24 . . 119.7 ?
C25 C24 H24 . . 119.7 ?
C26 C25 C24 . . 120.61(18) ?
C26 C25 H25 . . 119.7 ?
C24 C25 H25 . . 119.7 ?
C25 C26 C27 . . 121.12(14) ?
C25 C26 H26 . . 119.4 ?
C27 C26 H26 . . 119.4 ?
C14 C27 C26 . . 123.60(11) ?
C14 C27 C22 . . 118.59(13) ?
C26 C27 C22 . . 117.70(12) ?
C13 N1 C11 . . 106.73(10) ?
C13 N1 C9 . . 125.53(10) ?
C11 N1 C9 . . 127.71(11) ?
C11 N2 C12 . . 103.51(11) ?
O2 N4 O3 . . 124.53(15) ?
O2 N4 C12 . . 118.72(16) ?
O3 N4 C12 . . 116.74(13) ?

loop_
_geom_bond_atom_site_label_1
_geom_bond_atom_site_label_2
_geom_bond_site_symmetry_2
_geom_bond_distance
_geom_bond_publ_flag
C1 C2 . 1.378(2) ?
C1 C6 . 1.383(2) ?
C1 C7 . 1.509(2) ?
C2 C3 . 1.3779(19) ?
C2 H2 . 0.93 ?
C3 C4 . 1.3852(18) ?
C3 H3 . 0.93 ?
C4 C5 . 1.3835(18) ?
C4 C8 . 1.4923(16) ?
C5 C6 . 1.3814(18) ?
C5 H5 . 0.93 ?
C6 H6 . 0.93 ?
C7 H7A . 0.96 ?
C7 H7B . 0.96 ?
C7 H7C . 0.96 ?
C8 O1 . 1.2133(13) ?
C8 C9 . 1.4933(16) ?
C9 C10 . 1.3289(15) ?
C9 N1 . 1.4332(14) ?
C10 C14 . 1.4772(15) ?
C10 H10 . 0.93 ?
C11 N2 . 1.3029(17) ?
C11 N1 . 1.3657(16) ?
C11 H11 . 0.93 ?
C12 C13 . 1.3510(17) ?
C12 N2 . 1.3551(18) ?
C12 N4 . 1.4381(18) ?
C13 N1 . 1.3563(15) ?
C13 H13 . 0.93 ?
C14 C27 . 1.4085(18) ?
C14 C15 . 1.4099(17) ?
C15 C16 . 1.414(2) ?
C15 C20 . 1.4327(18) ?
C16 C17 . 1.361(2) ?
C16 H16 . 0.93 ?
C17 C18 . 1.405(3) ?
C17 H17 . 0.93 ?
C18 C19 . 1.339(3) ?
C18 H18 . 0.93 ?
C19 C20 . 1.429(2) ?
C19 H19 . 0.93 ?
C20 C21 . 1.377(2) ?
C21 C22 . 1.390(2) ?
C21 H21 . 0.93 ?
C22 C23 . 1.415(2) ?
C22 C27 . 1.4426(18) ?
C23 C24 . 1.344(3) ?
C23 H23 . 0.93 ?
C24 C25 . 1.411(3) ?
C24 H24 . 0.93 ?
C25 C26 . 1.355(2) ?
C25 H25 . 0.93 ?
C26 C27 . 1.418(2) ?
C26 H26 . 0.93 ?
N4 O2 . 1.2174(17) ?
N4 O3 . 1.2346(18) ?

loop_
_geom_torsion_atom_site_label_1
_geom_torsion_atom_site_label_2
_geom_torsion_atom_site_label_3
_geom_torsion_atom_site_label_4
_geom_torsion_site_symmetry_1
_geom_torsion_site_symmetry_2
_geom_torsion_site_symmetry_3
_geom_torsion_site_symmetry_4
_geom_torsion
_geom_torsion_publ_flag
C6 C1 C2 C3 . . . . -0.8(2) ?
C7 C1 C2 C3 . . . . 179.16(15) ?
C1 C2 C3 C4 . . . . -0.9(2) ?
C2 C3 C4 C5 . . . . 1.47(19) ?
C2 C3 C4 C8 . . . . -179.46(11) ?
C3 C4 C5 C6 . . . . -0.28(18) ?
C8 C4 C5 C6 . . . . -179.29(11) ?
C4 C5 C6 C1 . . . . -1.5(2) ?
C2 C1 C6 C5 . . . . 2.0(2) ?
C7 C1 C6 C5 . . . . -177.96(14) ?
C5 C4 C8 O1 . . . . 127.74(13) ?
C3 C4 C8 O1 . . . . -51.28(16) ?
C5 C4 C8 C9 . . . . -56.71(15) ?
C3 C4 C8 C9 . . . . 124.27(12) ?
O1 C8 C9 C10 . . . . 161.69(12) ?
C4 C8 C9 C10 . . . . -13.90(17) ?
O1 C8 C9 N1 . . . . -13.70(16) ?
C4 C8 C9 N1 . . . . 170.72(10) ?
N1 C9 C10 C14 . . . . 5.68(19) ?
C8 C9 C10 C14 . . . . -169.46(11) ?
N2 C12 C13 N1 . . . . 0.92(14) ?
N4 C12 C13 N1 . . . . -178.45(11) ?
C9 C10 C14 C27 . . . . 59.15(18) ?
C9 C10 C14 C15 . . . . -127.88(14) ?
C27 C14 C15 C16 . . . . 179.91(11) ?
C10 C14 C15 C16 . . . . 6.98(17) ?
C27 C14 C15 C20 . . . . -0.64(17) ?
C10 C14 C15 C20 . . . . -173.57(10) ?
C14 C15 C16 C17 . . . . -178.85(12) ?
C20 C15 C16 C17 . . . . 1.70(19) ?
C15 C16 C17 C18 . . . . -0.4(2) ?
C16 C17 C18 C19 . . . . -0.7(2) ?
C17 C18 C19 C20 . . . . 0.5(2) ?
C18 C19 C20 C21 . . . . -179.54(14) ?
C18 C19 C20 C15 . . . . 0.8(2) ?
C14 C15 C20 C21 . . . . -1.03(17) ?
C16 C15 C20 C21 . . . . 178.45(12) ?
C14 C15 C20 C19 . . . . 178.69(11) ?
C16 C15 C20 C19 . . . . -1.83(17) ?
C19 C20 C21 C22 . . . . -178.42(12) ?
C15 C20 C21 C22 . . . . 1.3(2) ?
C20 C21 C22 C23 . . . . 178.14(14) ?
C20 C21 C22 C27 . . . . 0.1(2) ?
C21 C22 C23 C24 . . . . -176.94(16) ?
C27 C22 C23 C24 . . . . 1.1(3) ?
C22 C23 C24 C25 . . . . 1.6(3) ?
C23 C24 C25 C26 . . . . -2.0(3) ?
C24 C25 C26 C27 . . . . -0.5(2) ?
C15 C14 C27 C26 . . . . -174.16(11) ?
C10 C14 C27 C26 . . . . -1.40(18) ?
C15 C14 C27 C22 . . . . 2.01(17) ?
C10 C14 C27 C22 . . . . 174.76(11) ?
C25 C26 C27 C14 . . . . 179.39(13) ?
C25 C26 C27 C22 . . . . 3.2(2) ?
C21 C22 C27 C14 . . . . -1.75(18) ?
C23 C22 C27 C14 . . . . -179.84(13) ?
C21 C22 C27 C26 . . . . 174.64(12) ?
C23 C22 C27 C26 . . . . -3.45(19) ?
C12 C13 N1 C11 . . . . -0.61(13) ?
C12 C13 N1 C9 . . . . -178.63(10) ?
N2 C11 N1 C13 . . . . 0.13(14) ?
N2 C11 N1 C9 . . . . 178.09(10) ?
C10 C9 N1 C13 . . . . 54.97(16) ?
C8 C9 N1 C13 . . . . -129.58(11) ?
C10 C9 N1 C11 . . . . -122.63(14) ?
C8 C9 N1 C11 . . . . 52.83(15) ?
N1 C11 N2 C12 . . . . 0.41(14) ?
C13 C12 N2 C11 . . . . -0.83(14) ?
N4 C12 N2 C11 . . . . 178.56(11) ?
C13 C12 N4 O2 . . . . 178.97(13) ?
N2 C12 N4 O2 . . . . -0.34(19) ?
C13 C12 N4 O3 . . . . -1.7(2) ?
N2 C12 N4 O3 . . . . 178.98(13) ?

loop_
_cod_related_entry_id
_cod_related_entry_database
_cod_related_entry_code
1 ChemSpider 24743405
